data_7039364
loop_
_publ_author_name
'Bergamini, Paola'
'Marvelli, Lorenza'
'Ferretti, Valeria'
'Gemmo, Chiara'
'Gambari, Roberto'
'Hushcha, Yekatsiaryna'
'Lampronti, Ilaria'

_publ_section_title
;
 Bis(dimethylsulfoxide)carbonateplatinum(ii), a new synthon for a
 low-impact, versatile synthetic route to anticancer Pt carboxylates.
;
_journal_issue 26
_journal_name_full 'Dalton transactions (Cambridge, England : 2003)'
_journal_page_first 10752
_journal_page_last 10760
_journal_paper_doi 10.1039/c6dt01689h
_journal_volume 45
_journal_year 2016
_chemical_formula_moiety 'C43 H34 O3 P2 Pt'
_chemical_formula_sum 'C43 H34 O3 P2 Pt'
_chemical_formula_weight 855.73
_space_group_crystal_system triclinic
_space_group_IT_number 2
_space_group_name_Hall '-P 1'
_space_group_name_H-M_alt 'P -1'
_symmetry_space_group_name_Hall '-P 1'
_symmetry_space_group_name_H-M 'P -1'
_atom_sites_solution_hydrogens geom
_audit_creation_method SHELXL-2014/7
_audit_update_record
;
2015-11-25 deposited with the CCDC.
2016-05-31 downloaded from the CCDC.
;
_cell_angle_alpha 107.4540(12)
_cell_angle_beta 99.9690(15)
_cell_angle_gamma 103.4220(11)
_cell_formula_units_Z 2
_cell_length_a 11.2726(2)
_cell_length_b 12.5875(3)
_cell_length_c 14.9124(3)
_cell_measurement_reflns_used 29500
_cell_measurement_temperature 295
_cell_measurement_theta_max 28.
_cell_measurement_theta_min 2.
_cell_volume 1895.05(7)
_computing_cell_refinement 'DENZO-SMN (Otwinowski & Minor, 1997)'
_computing_data_collection 'Kappa CCD server software (Nonius, 1997)'
_computing_data_reduction 'DENZO-SMN (Otwinowski & Minor, 1997)'
_computing_molecular_graphics 'ORTEPIII (Burnett & Johnson, 1996)'
_computing_structure_refinement 'SHELXL-2014/7 (Sheldrick, 2014)'
_computing_structure_solution 'SIR97 (Altomare et al.,1999)'
_diffrn_ambient_temperature 295
_diffrn_measured_fraction_theta_full 0.998
_diffrn_measured_fraction_theta_max 0.998
_diffrn_measurement_device_type 'Nonius Kappa CCD'
_diffrn_measurement_method '\f scans and \w scans'
_diffrn_radiation_type MoK\a
_diffrn_radiation_wavelength 0.71073
_diffrn_reflns_av_R_equivalents 0.0751
_diffrn_reflns_av_unetI/netI 0.0594
_diffrn_reflns_Laue_measured_fraction_full 0.998
_diffrn_reflns_Laue_measured_fraction_max 0.998
_diffrn_reflns_limit_h_max 14
_diffrn_reflns_limit_h_min -14
_diffrn_reflns_limit_k_max 16
_diffrn_reflns_limit_k_min -16
_diffrn_reflns_limit_l_max 19
_diffrn_reflns_limit_l_min -16
_diffrn_reflns_number 29500
_diffrn_reflns_point_group_measured_fraction_full 0.998
_diffrn_reflns_point_group_measured_fraction_max 0.998
_diffrn_reflns_theta_full 25.242
_diffrn_reflns_theta_max 27.999
_diffrn_reflns_theta_min 2.967
_exptl_absorpt_coefficient_mu 3.824
_exptl_absorpt_correction_T_max 0.720
_exptl_absorpt_correction_T_min 0.390
_exptl_absorpt_correction_type multi-scan
_exptl_absorpt_process_details
;
multi-scan from symmetry-related measurements 
 Sortav (Blessing 1995)
;
_exptl_crystal_colour colourless
_exptl_crystal_density_diffrn 1.500
_exptl_crystal_description rod
_exptl_crystal_F_000 848
_exptl_crystal_size_max 0.29
_exptl_crystal_size_mid 0.20
_exptl_crystal_size_min 0.09
_platon_squeeze_details ' ?'
_refine_diff_density_max 1.007
_refine_diff_density_min -2.496
_refine_diff_density_rms 0.204
_refine_ls_extinction_method none
_refine_ls_goodness_of_fit_ref 1.058
_refine_ls_hydrogen_treatment constr
_refine_ls_matrix_type full
_refine_ls_number_parameters 442
_refine_ls_number_reflns 9155
_refine_ls_number_restraints 0
_refine_ls_restrained_S_all 1.058
_refine_ls_R_factor_all 0.0490
_refine_ls_R_factor_gt 0.0384
_refine_ls_shift/su_max 0.001
_refine_ls_shift/su_mean 0.000
_refine_ls_structure_factor_coef Fsqd
_refine_ls_weighting_details 'w=1/[\s^2^(Fo^2^)+(0.0550P)^2^+0.1298P] where P=(Fo^2^+2Fc^2^)/3'
_refine_ls_weighting_scheme calc
_refine_ls_wR_factor_gt 0.0941
_refine_ls_wR_factor_ref 0.0987
_reflns_Friedel_coverage 0.000
_reflns_number_gt 7811
_reflns_number_total 9155
_reflns_threshold_expression 'I > 2\s(I)'
_cod_data_source_file c6dt01689h2.cif
_cod_data_source_block complex6
_cod_depositor_comments 'Adding full bibliography for 7039362--7039364.cif.'
_cod_database_code 7039364
_shelx_shelxl_version_number 2014/7
_shelx_space_group_comment
;
The symmetry employed for this shelxl refinement is uniquely defined
by the following loop, which should always be used as a source of
symmetry information in preference to the above space-group names.
They are only intended as comments.
;

loop_
_space_group_symop_operation_xyz
'x, y, z'
'-x, -y, -z'

loop_
_atom_site_label
_atom_site_type_symbol
_atom_site_fract_x
_atom_site_fract_y
_atom_site_fract_z
_atom_site_U_iso_or_equiv
_atom_site_adp_type
_atom_site_occupancy
_atom_site_site_symmetry_order
_atom_site_calc_flag
_atom_site_refinement_flags_posn
_atom_site_refinement_flags_adp
Pt1 Pt 0.23842(2) 0.15460(2) -0.24193(2) 0.03706(7) Uani 1 1 d . .
P1 P 0.04985(9) 0.18771(9) -0.24707(8) 0.0353(2) Uani 1 1 d . .
P2 P 0.19798(10) -0.01346(9) -0.21158(8) 0.0378(2) Uani 1 1 d . .
O1 O 0.4180(3) 0.1416(3) -0.2253(3) 0.0516(8) Uani 1 1 d . .
O2 O 0.6228(3) 0.2030(5) -0.1989(4) 0.0942(16) Uani 1 1 d . .
O3 O 0.2929(3) 0.2974(3) -0.2774(3) 0.0634(10) Uani 1 1 d . .
C1 C 0.5178(4) 0.2120(4) -0.2310(4) 0.0506(10) Uani 1 1 d . .
C2 C 0.5086(4) 0.3003(4) -0.2760(4) 0.0495(10) Uani 1 1 d . .
C3 C 0.4005(4) 0.3336(4) -0.2978(3) 0.0466(10) Uani 1 1 d . .
C4 C 0.4060(5) 0.4188(5) -0.3431(4) 0.0648(14) Uani 1 1 d . .
H4 H 0.3348 0.4418 -0.3584 0.078 Uiso 1 1 calc R U
C5 C 0.5138(6) 0.4672(5) -0.3642(5) 0.0785(18) Uani 1 1 d . .
H5 H 0.5153 0.5230 -0.3934 0.094 Uiso 1 1 calc R U
C6 C 0.6205(7) 0.4345(6) -0.3429(6) 0.083(2) Uani 1 1 d . .
H6 H 0.6939 0.4681 -0.3575 0.100 Uiso 1 1 calc R U
C7 C 0.6173(5) 0.3529(5) -0.3006(5) 0.0695(15) Uani 1 1 d . .
H7 H 0.6896 0.3306 -0.2871 0.083 Uiso 1 1 calc R U
C8 C -0.0905(4) 0.0694(3) -0.3248(3) 0.0399(8) Uani 1 1 d . .
C9 C -0.2103(5) 0.0629(5) -0.3098(4) 0.0675(14) Uani 1 1 d . .
H9 H -0.2187 0.1155 -0.2540 0.081 Uiso 1 1 calc R U
C10 C -0.3165(5) -0.0204(6) -0.3764(5) 0.0823(18) Uani 1 1 d . .
H10 H -0.3961 -0.0243 -0.3659 0.099 Uiso 1 1 calc R U
C11 C -0.3029(5) -0.0988(5) -0.4599(4) 0.0760(17) Uani 1 1 d . .
H11 H -0.3740 -0.1554 -0.5052 0.091 Uiso 1 1 calc R U
C12 C -0.1875(6) -0.0937(5) -0.4758(4) 0.0655(14) Uani 1 1 d . .
H12 H -0.1798 -0.1461 -0.5320 0.079 Uiso 1 1 calc R U
C13 C -0.0798(4) -0.0097(4) -0.4080(3) 0.0493(10) Uani 1 1 d . .
H13 H -0.0005 -0.0069 -0.4188 0.059 Uiso 1 1 calc R U
C14 C 0.0298(4) 0.2490(4) -0.1252(3) 0.0439(9) Uani 1 1 d . .
C15 C -0.0639(5) 0.3011(5) -0.1090(4) 0.0669(14) Uani 1 1 d . .
H15 H -0.1231 0.2994 -0.1617 0.080 Uiso 1 1 calc R U
C16 C -0.0707(7) 0.3559(5) -0.0146(6) 0.088(2) Uani 1 1 d . .
H16 H -0.1348 0.3892 -0.0037 0.106 Uiso 1 1 calc R U
C17 C 0.0209(9) 0.3596(6) 0.0626(6) 0.096(2) Uani 1 1 d . .
H17 H 0.0173 0.3957 0.1259 0.115 Uiso 1 1 calc R U
C18 C 0.1155(9) 0.3118(6) 0.0481(4) 0.095(2) Uani 1 1 d . .
H18 H 0.1778 0.3176 0.1007 0.114 Uiso 1 1 calc R U
C19 C 0.1178(6) 0.2546(5) -0.0457(4) 0.0639(13) Uani 1 1 d . .
H19 H 0.1804 0.2189 -0.0558 0.077 Uiso 1 1 calc R U
C20 C 0.0410(4) 0.3050(4) -0.2941(3) 0.0422(9) Uani 1 1 d . .
C21 C 0.1098(5) 0.4188(4) -0.2357(4) 0.0595(12) Uani 1 1 d . .
H21 H 0.1573 0.4341 -0.1732 0.071 Uiso 1 1 calc R U
C22 C 0.1091(8) 0.5095(5) -0.2687(6) 0.082(2) Uani 1 1 d . .
H22 H 0.1568 0.5855 -0.2294 0.098 Uiso 1 1 calc R U
C23 C 0.0362(7) 0.4860(6) -0.3618(6) 0.085(2) Uani 1 1 d . .
H23 H 0.0331 0.5470 -0.3842 0.102 Uiso 1 1 calc R U
C24 C -0.0312(7) 0.3733(6) -0.4207(6) 0.088(2) Uani 1 1 d . .
H24 H -0.0782 0.3576 -0.4836 0.105 Uiso 1 1 calc R U
C25 C -0.0288(5) 0.2837(5) -0.3860(4) 0.0619(13) Uani 1 1 d . .
H25 H -0.0754 0.2074 -0.4256 0.074 Uiso 1 1 calc R U
C26 C 0.2738(4) 0.0031(4) -0.0879(3) 0.0436(9) Uani 1 1 d . .
C27 C 0.3729(4) 0.1024(4) -0.0304(3) 0.0504(10) Uani 1 1 d . .
H27 H 0.3982 0.1619 -0.0544 0.060 Uiso 1 1 calc R U
C28 C 0.4340(5) 0.1137(5) 0.0614(4) 0.0628(13) Uani 1 1 d . .
H28 H 0.4983 0.1819 0.1001 0.075 Uiso 1 1 calc R U
C29 C 0.4005(5) 0.0241(5) 0.0969(4) 0.0645(14) Uani 1 1 d . .
H29 H 0.4443 0.0304 0.1581 0.077 Uiso 1 1 calc R U
C30 C 0.3015(6) -0.0746(5) 0.0402(4) 0.0678(15) Uani 1 1 d . .
H30 H 0.2776 -0.1345 0.0639 0.081 Uiso 1 1 calc R U
C31 C 0.2383(5) -0.0851(4) -0.0501(4) 0.0541(11) Uani 1 1 d . .
H31 H 0.1708 -0.1516 -0.0870 0.065 Uiso 1 1 calc R U
C32 C 0.2657(4) -0.1115(4) -0.2912(3) 0.0420(9) Uani 1 1 d . .
C33 C 0.3005(5) -0.1991(4) -0.2665(4) 0.0555(11) Uani 1 1 d . .
H33 H 0.2888 -0.2093 -0.2091 0.067 Uiso 1 1 calc R U
C34 C 0.3524(5) -0.2719(5) -0.3255(5) 0.0691(15) Uani 1 1 d . .
H34 H 0.3742 -0.3315 -0.3086 0.083 Uiso 1 1 calc R U
C35 C 0.3718(6) -0.2559(5) -0.4093(5) 0.0731(16) Uani 1 1 d . .
H35 H 0.4101 -0.3027 -0.4479 0.088 Uiso 1 1 calc R U
C36 C 0.3349(6) -0.1709(5) -0.4369(4) 0.0693(15) Uani 1 1 d . .
H36 H 0.3457 -0.1619 -0.4950 0.083 Uiso 1 1 calc R U
C37 C 0.2813(5) -0.0984(5) -0.3775(4) 0.0559(11) Uani 1 1 d . .
H37 H 0.2561 -0.0410 -0.3959 0.067 Uiso 1 1 calc R U
C38 C 0.0363(4) -0.1020(4) -0.2305(4) 0.0496(11) Uani 1 1 d . .
C39 C -0.0225(5) -0.2005(5) -0.3122(5) 0.0696(15) Uani 1 1 d . .
H39 H 0.0208 -0.2254 -0.3582 0.084 Uiso 1 1 calc R U
C40 C -0.1478(6) -0.2627(6) -0.3251(6) 0.095(2) Uani 1 1 d . .
H40 H -0.1885 -0.3298 -0.3798 0.114 Uiso 1 1 calc R U
C41 C -0.2106(6) -0.2248(8) -0.2575(8) 0.110(3) Uani 1 1 d . .
H41 H -0.2942 -0.2665 -0.2667 0.132 Uiso 1 1 calc R U
C42 C -0.1532(7) -0.1273(7) -0.1767(8) 0.100(3) Uani 1 1 d . .
H42 H -0.1978 -0.1025 -0.1317 0.120 Uiso 1 1 calc R U
C43 C -0.0288(5) -0.0651(5) -0.1617(5) 0.0729(17) Uani 1 1 d . .
H43 H 0.0112 0.0009 -0.1061 0.087 Uiso 1 1 calc R U

loop_
_atom_site_aniso_label
_atom_site_aniso_U_11
_atom_site_aniso_U_22
_atom_site_aniso_U_33
_atom_site_aniso_U_23
_atom_site_aniso_U_13
_atom_site_aniso_U_12
Pt1 0.03084(9) 0.03274(9) 0.05021(11) 0.02063(7) 0.00890(6) 0.00789(6)
P1 0.0331(5) 0.0323(5) 0.0415(5) 0.0155(4) 0.0081(4) 0.0093(4)
P2 0.0349(5) 0.0333(5) 0.0498(6) 0.0205(4) 0.0117(4) 0.0108(4)
O1 0.0312(14) 0.0498(18) 0.081(2) 0.0352(17) 0.0146(14) 0.0105(13)
O2 0.041(2) 0.129(4) 0.158(5) 0.100(4) 0.035(2) 0.038(2)
O3 0.0444(17) 0.0515(19) 0.121(3) 0.058(2) 0.0316(19) 0.0199(15)
C1 0.041(2) 0.054(3) 0.062(3) 0.026(2) 0.018(2) 0.014(2)
C2 0.045(2) 0.047(2) 0.057(3) 0.021(2) 0.016(2) 0.011(2)
C3 0.045(2) 0.037(2) 0.059(3) 0.0212(19) 0.016(2) 0.0075(18)
C4 0.065(3) 0.058(3) 0.089(4) 0.041(3) 0.028(3) 0.023(3)
C5 0.087(4) 0.070(4) 0.107(5) 0.060(4) 0.047(4) 0.022(3)
C6 0.074(4) 0.085(4) 0.119(6) 0.060(4) 0.057(4) 0.023(3)
C7 0.058(3) 0.073(4) 0.094(4) 0.045(3) 0.033(3) 0.019(3)
C8 0.038(2) 0.037(2) 0.044(2) 0.0180(17) 0.0071(16) 0.0070(16)
C9 0.047(3) 0.072(4) 0.068(3) 0.012(3) 0.015(2) 0.005(2)
C10 0.038(3) 0.104(5) 0.078(4) 0.021(4) 0.004(2) -0.005(3)
C11 0.056(3) 0.073(4) 0.067(4) 0.023(3) -0.009(3) -0.018(3)
C12 0.079(4) 0.053(3) 0.046(3) 0.015(2) 0.001(2) 0.000(3)
C13 0.051(2) 0.043(2) 0.050(2) 0.0176(19) 0.0085(19) 0.0091(19)
C14 0.048(2) 0.034(2) 0.051(2) 0.0151(18) 0.0168(19) 0.0117(17)
C15 0.063(3) 0.061(3) 0.071(3) 0.011(3) 0.026(3) 0.017(3)
C16 0.088(5) 0.061(4) 0.110(6) 0.004(4) 0.060(4) 0.020(3)
C17 0.144(7) 0.072(4) 0.072(4) 0.013(3) 0.059(5) 0.026(4)
C18 0.157(7) 0.088(5) 0.047(3) 0.022(3) 0.024(4) 0.052(5)
C19 0.084(4) 0.063(3) 0.053(3) 0.024(2) 0.018(3) 0.034(3)
C20 0.038(2) 0.040(2) 0.055(2) 0.0230(19) 0.0143(18) 0.0152(17)
C21 0.076(3) 0.040(2) 0.069(3) 0.024(2) 0.027(3) 0.018(2)
C22 0.116(5) 0.045(3) 0.107(5) 0.038(3) 0.060(5) 0.029(3)
C23 0.114(5) 0.071(4) 0.113(6) 0.066(4) 0.049(5) 0.047(4)
C24 0.097(5) 0.091(5) 0.100(5) 0.070(4) 0.017(4) 0.033(4)
C25 0.069(3) 0.059(3) 0.067(3) 0.038(3) 0.010(3) 0.021(3)
C26 0.045(2) 0.045(2) 0.053(2) 0.0267(19) 0.0179(19) 0.0213(19)
C27 0.043(2) 0.053(3) 0.060(3) 0.026(2) 0.013(2) 0.017(2)
C28 0.049(3) 0.080(4) 0.060(3) 0.026(3) 0.008(2) 0.025(3)
C29 0.056(3) 0.092(4) 0.061(3) 0.039(3) 0.020(2) 0.034(3)
C30 0.083(4) 0.082(4) 0.069(3) 0.050(3) 0.035(3) 0.039(3)
C31 0.057(3) 0.056(3) 0.059(3) 0.031(2) 0.018(2) 0.019(2)
C32 0.042(2) 0.0330(19) 0.045(2) 0.0102(16) 0.0041(17) 0.0102(16)
C33 0.062(3) 0.042(2) 0.064(3) 0.019(2) 0.018(2) 0.019(2)
C34 0.069(3) 0.048(3) 0.085(4) 0.011(3) 0.011(3) 0.030(3)
C35 0.067(3) 0.069(4) 0.075(4) 0.005(3) 0.025(3) 0.028(3)
C36 0.072(4) 0.074(4) 0.056(3) 0.012(3) 0.024(3) 0.022(3)
C37 0.057(3) 0.062(3) 0.061(3) 0.029(2) 0.021(2) 0.027(2)
C38 0.039(2) 0.044(2) 0.078(3) 0.036(2) 0.017(2) 0.0137(19)
C39 0.051(3) 0.059(3) 0.090(4) 0.035(3) 0.002(3) 0.001(2)
C40 0.062(4) 0.076(4) 0.127(6) 0.051(4) 0.000(4) -0.015(3)
C41 0.039(3) 0.107(6) 0.194(9) 0.096(6) 0.011(4) -0.002(4)
C42 0.061(4) 0.084(5) 0.196(9) 0.079(6) 0.072(5) 0.031(4)
C43 0.059(3) 0.053(3) 0.128(5) 0.045(3) 0.047(3) 0.022(2)

loop_
_atom_type_symbol
_atom_type_description
_atom_type_scat_dispersion_real
_atom_type_scat_dispersion_imag
_atom_type_scat_source
Pt Pt -1.7033 8.3905 'International Tables Vol C Tables 4.2.6.8 and 6.1.1.4'
P P 0.1023 0.0942 'International Tables Vol C Tables 4.2.6.8 and 6.1.1.4'
C C 0.0033 0.0016 'International Tables Vol C Tables 4.2.6.8 and 6.1.1.4'
H H 0.0000 0.0000 'International Tables Vol C Tables 4.2.6.8 and 6.1.1.4'
O O 0.0106 0.0060 'International Tables Vol C Tables 4.2.6.8 and 6.1.1.4'

loop_
_geom_angle_atom_site_label_1
_geom_angle_atom_site_label_2
_geom_angle_atom_site_label_3
_geom_angle
O3 Pt1 O1 90.05(12)
O3 Pt1 P1 87.06(9)
O1 Pt1 P1 173.83(10)
O3 Pt1 P2 172.07(10)
O1 Pt1 P2 83.13(9)
P1 Pt1 P2 100.11(4)
C8 P1 C14 110.47(19)
C8 P1 C20 102.72(19)
C14 P1 C20 101.33(19)
C8 P1 Pt1 117.89(14)
C14 P1 Pt1 111.73(15)
C20 P1 Pt1 111.08(13)
C26 P2 C38 102.9(2)
C26 P2 C32 105.53(19)
C38 P2 C32 104.5(2)
C26 P2 Pt1 113.93(14)
C38 P2 Pt1 121.32(14)
C32 P2 Pt1 107.25(14)
C1 O1 Pt1 128.5(3)
C3 O3 Pt1 125.4(3)
O2 C1 O1 118.7(4)
O2 C1 C2 120.0(4)
O1 C1 C2 121.4(4)
C3 C2 C7 118.0(4)
C3 C2 C1 125.0(4)
C7 C2 C1 117.0(4)
O3 C3 C2 126.4(4)
O3 C3 C4 115.2(4)
C2 C3 C4 118.3(4)
C5 C4 C3 121.1(5)
C5 C4 H4 119.5
C3 C4 H4 119.5
C4 C5 C6 120.8(5)
C4 C5 H5 119.6
C6 C5 H5 119.6
C7 C6 C5 119.2(5)
C7 C6 H6 120.4
C5 C6 H6 120.4
C6 C7 C2 122.6(5)
C6 C7 H7 118.7
C2 C7 H7 118.7
C13 C8 C9 118.8(4)
C13 C8 P1 118.3(3)
C9 C8 P1 122.6(4)
C10 C9 C8 121.0(5)
C10 C9 H9 119.5
C8 C9 H9 119.5
C9 C10 C11 119.0(5)
C9 C10 H10 120.5
C11 C10 H10 120.5
C12 C11 C10 120.9(5)
C12 C11 H11 119.6
C10 C11 H11 119.6
C11 C12 C13 120.1(5)
C11 C12 H12 120.0
C13 C12 H12 120.0
C8 C13 C12 120.3(5)
C8 C13 H13 119.9
C12 C13 H13 119.9
C19 C14 C15 118.5(5)
C19 C14 P1 119.3(3)
C15 C14 P1 121.9(4)
C14 C15 C16 120.8(6)
C14 C15 H15 119.6
C16 C15 H15 119.6
C17 C16 C15 118.2(6)
C17 C16 H16 120.9
C15 C16 H16 120.9
C18 C17 C16 121.8(6)
C18 C17 H17 119.1
C16 C17 H17 119.1
C17 C18 C19 119.0(7)
C17 C18 H18 120.5
C19 C18 H18 120.5
C14 C19 C18 121.7(5)
C14 C19 H19 119.2
C18 C19 H19 119.2
C25 C20 C21 119.0(4)
C25 C20 P1 122.2(4)
C21 C20 P1 118.8(4)
C22 C21 C20 121.0(6)
C22 C21 H21 119.5
C20 C21 H21 119.5
C21 C22 C23 119.1(6)
C21 C22 H22 120.4
C23 C22 H22 120.4
C24 C23 C22 120.4(5)
C24 C23 H23 119.8
C22 C23 H23 119.8
C23 C24 C25 119.4(6)
C23 C24 H24 120.3
C25 C24 H24 120.3
C20 C25 C24 121.1(6)
C20 C25 H25 119.4
C24 C25 H25 119.4
C27 C26 C31 118.4(4)
C27 C26 P2 120.1(3)
C31 C26 P2 121.4(4)
C28 C27 C26 120.6(5)
C28 C27 H27 119.7
C26 C27 H27 119.7
C27 C28 C29 120.5(5)
C27 C28 H28 119.8
C29 C28 H28 119.8
C30 C29 C28 119.1(5)
C30 C29 H29 120.5
C28 C29 H29 120.5
C31 C30 C29 120.7(5)
C31 C30 H30 119.6
C29 C30 H30 119.6
C30 C31 C26 120.7(5)
C30 C31 H31 119.7
C26 C31 H31 119.7
C33 C32 C37 119.0(4)
C33 C32 P2 121.0(3)
C37 C32 P2 119.9(3)
C34 C33 C32 121.2(5)
C34 C33 H33 119.4
C32 C33 H33 119.4
C35 C34 C33 119.5(5)
C35 C34 H34 120.2
C33 C34 H34 120.2
C34 C35 C36 120.5(5)
C34 C35 H35 119.8
C36 C35 H35 119.8
C35 C36 C37 119.7(5)
C35 C36 H36 120.2
C37 C36 H36 120.2
C32 C37 C36 120.1(5)
C32 C37 H37 120.0
C36 C37 H37 120.0
C39 C38 C43 120.2(5)
C39 C38 P2 121.4(4)
C43 C38 P2 118.3(4)
C38 C39 C40 119.3(6)
C38 C39 H39 120.4
C40 C39 H39 120.4
C41 C40 C39 119.8(7)
C41 C40 H40 120.1
C39 C40 H40 120.1
C40 C41 C42 121.3(6)
C40 C41 H41 119.4
C42 C41 H41 119.4
C41 C42 C43 120.0(7)
C41 C42 H42 120.0
C43 C42 H42 120.0
C42 C43 C38 119.5(7)
C42 C43 H43 120.3
C38 C43 H43 120.3

loop_
_geom_bond_atom_site_label_1
_geom_bond_atom_site_label_2
_geom_bond_distance
Pt1 O3 2.014(3)
Pt1 O1 2.047(3)
Pt1 P1 2.2521(10)
Pt1 P2 2.2552(10)
P1 C8 1.816(4)
P1 C14 1.825(4)
P1 C20 1.830(4)
P2 C26 1.821(5)
P2 C38 1.826(4)
P2 C32 1.840(4)
O1 C1 1.293(5)
O2 C1 1.242(6)
O3 C3 1.315(5)
C1 C2 1.474(6)
C2 C3 1.395(6)
C2 C7 1.414(6)
C3 C4 1.423(7)
C4 C5 1.360(7)
C4 H4 0.9300
C5 C6 1.375(9)
C5 H5 0.9300
C6 C7 1.355(8)
C6 H6 0.9300
C7 H7 0.9300
C8 C13 1.383(6)
C8 C9 1.395(6)
C9 C10 1.378(8)
C9 H9 0.9300
C10 C11 1.396(9)
C10 H10 0.9300
C11 C12 1.352(8)
C11 H11 0.9300
C12 C13 1.398(7)
C12 H12 0.9300
C13 H13 0.9300
C14 C19 1.380(7)
C14 C15 1.386(7)
C15 C16 1.393(8)
C15 H15 0.9300
C16 C17 1.388(11)
C16 H16 0.9300
C17 C18 1.359(11)
C17 H17 0.9300
C18 C19 1.375(8)
C18 H18 0.9300
C19 H19 0.9300
C20 C25 1.370(7)
C20 C21 1.383(7)
C21 C22 1.373(7)
C21 H21 0.9300
C22 C23 1.391(11)
C22 H22 0.9300
C23 C24 1.372(10)
C23 H23 0.9300
C24 C25 1.380(7)
C24 H24 0.9300
C25 H25 0.9300
C26 C27 1.387(6)
C26 C31 1.400(6)
C27 C28 1.371(7)
C27 H27 0.9300
C28 C29 1.388(8)
C28 H28 0.9300
C29 C30 1.380(8)
C29 H29 0.9300
C30 C31 1.362(7)
C30 H30 0.9300
C31 H31 0.9300
C32 C33 1.378(6)
C32 C37 1.381(6)
C33 C34 1.379(7)
C33 H33 0.9300
C34 C35 1.369(9)
C34 H34 0.9300
C35 C36 1.378(9)
C35 H35 0.9300
C36 C37 1.392(7)
C36 H36 0.9300
C37 H37 0.9300
C38 C39 1.376(8)
C38 C43 1.393(7)
C39 C40 1.396(8)
C39 H39 0.9300
C40 C41 1.365(12)
C40 H40 0.9300
C41 C42 1.360(13)
C41 H41 0.9300
C42 C43 1.380(8)
C42 H42 0.9300
C43 H43 0.9300

loop_
_platon_squeeze_void_nr
_platon_squeeze_void_average_x
_platon_squeeze_void_average_y
_platon_squeeze_void_average_z
_platon_squeeze_void_volume
_platon_squeeze_void_count_electrons
1 0.500 0.500 0.000 176.4 82.6
